data_7047375
loop_
_publ_author_name
'Zheng, Quande'
'Zheng, Dejuan'
'Han, Binghao'
'Liu, Shaofeng'
'Li, Zhibo'

_publ_section_title
;
 Chromium complexes supported by the bidentate PN ligands: synthesis,
 characterization and application for ethylene polymerization.
;
_journal_issue 38
_journal_name_full 'Dalton transactions (Cambridge, England : 2003)'
_journal_page_first 13459
_journal_page_last 13465
_journal_paper_doi 10.1039/c8dt02834f
_journal_volume 47
_journal_year 2018
_chemical_formula_moiety 'C31 H34 Cl3 Cr N O P, 2(C4 H8 O)'
_chemical_formula_sum 'C39 H50 Cl3 Cr N O3 P'
_chemical_formula_weight 770.12
_space_group_crystal_system monoclinic
_space_group_IT_number 14
_space_group_name_Hall '-P 2ybc'
_space_group_name_H-M_alt 'P 1 21/c 1'
_symmetry_space_group_name_Hall '-P 2ybc'
_symmetry_space_group_name_H-M 'P 1 21/c 1'
_atom_sites_solution_hydrogens mixed
_audit_creation_date 2018-08-03
_audit_creation_method
;
Olex2 1.2
(compiled 2018.05.29 svn.r3508 for OlexSys, GUI svn.r5506)
;
_audit_update_record
;
2018-08-11 deposited with the CCDC.
2018-08-27 downloaded from the CCDC.
;
_cell_angle_alpha 90
_cell_angle_beta 110.780(8)
_cell_angle_gamma 90
_cell_formula_units_Z 4
_cell_length_a 20.439(2)
_cell_length_b 10.5810(10)
_cell_length_c 18.320(3)
_cell_measurement_reflns_used 2232
_cell_measurement_temperature 100(2)
_cell_measurement_theta_max 22.42
_cell_measurement_theta_min 2.20
_cell_volume 3704.2(8)
_computing_cell_refinement 'SAINT v7.60A (Bruker, 2009)'
_computing_data_collection 'Bruker APEX2'
_computing_data_reduction 'SAINT v7.60A (Bruker, 2009)'
_computing_molecular_graphics 'Olex2 (Dolomanov et al., 2009)'
_computing_publication_material 'Olex2 (Dolomanov et al., 2009)'
_computing_structure_refinement 'ShelXL (Sheldrick, 2015)'
_computing_structure_solution 'SHELXS-97 (Sheldrick, 2008)'
_diffrn_ambient_temperature 100.15
_diffrn_measured_fraction_theta_full 0.998
_diffrn_measured_fraction_theta_max 0.998
_diffrn_measurement_device_type 'Bruker APEX-II CCD'
_diffrn_measurement_method '\f and \w scans'
_diffrn_radiation_monochromator graphite
_diffrn_radiation_type MoK\a
_diffrn_radiation_wavelength 0.71073
_diffrn_reflns_av_R_equivalents 0.1076
_diffrn_reflns_av_unetI/netI 0.1147
_diffrn_reflns_Laue_measured_fraction_full 0.998
_diffrn_reflns_Laue_measured_fraction_max 0.998
_diffrn_reflns_limit_h_max 24
_diffrn_reflns_limit_h_min -24
_diffrn_reflns_limit_k_max 12
_diffrn_reflns_limit_k_min -9
_diffrn_reflns_limit_l_max 21
_diffrn_reflns_limit_l_min -21
_diffrn_reflns_number 18028
_diffrn_reflns_point_group_measured_fraction_full 0.998
_diffrn_reflns_point_group_measured_fraction_max 0.998
_diffrn_reflns_theta_full 24.999
_diffrn_reflns_theta_max 24.999
_diffrn_reflns_theta_min 1.066
_diffrn_standards_number 0
_exptl_absorpt_coefficient_mu 0.607
_exptl_absorpt_correction_T_max 0.902
_exptl_absorpt_correction_T_min 0.852
_exptl_absorpt_correction_type none
_exptl_absorpt_process_details none
_exptl_crystal_colour green
_exptl_crystal_colour_primary green
_exptl_crystal_density_diffrn 1.381
_exptl_crystal_density_method 'not measured'
_exptl_crystal_description block
_exptl_crystal_F_000 1620
_exptl_crystal_size_max 0.29
_exptl_crystal_size_mid 0.22
_exptl_crystal_size_min 0.17
_refine_diff_density_max 0.664
_refine_diff_density_min -1.172
_refine_diff_density_rms 0.102
_refine_ls_extinction_method none
_refine_ls_goodness_of_fit_ref 1.085
_refine_ls_hydrogen_treatment mixed
_refine_ls_matrix_type full
_refine_ls_number_parameters 441
_refine_ls_number_reflns 6514
_refine_ls_number_restraints 0
_refine_ls_restrained_S_all 1.085
_refine_ls_R_factor_all 0.0986
_refine_ls_R_factor_gt 0.0620
_refine_ls_shift/su_max 0.000
_refine_ls_shift/su_mean 0.000
_refine_ls_structure_factor_coef Fsqd
_refine_ls_weighting_details 'w=1/[\s^2^(Fo^2^)+(0.0100P)^2^+3.0000P] where P=(Fo^2^+2Fc^2^)/3'
_refine_ls_weighting_scheme calc
_refine_ls_wR_factor_gt 0.1125
_refine_ls_wR_factor_ref 0.1234
_reflns_Friedel_coverage 0.000
_reflns_number_gt 4028
_reflns_number_total 6514
_reflns_threshold_expression 'I > 2\s(I)'
_cod_data_source_file c8dt02834f2.cif
_cod_data_source_block a
_cod_depositor_comments 'Adding full bibliography for 7047375--7047376.cif.'
_cod_database_code 7047375
_shelx_shelxl_version_number 2014/7
_shelx_space_group_comment
;
The symmetry employed for this shelxl refinement is uniquely defined
by the following loop, which should always be used as a source of
symmetry information in preference to the above space-group names.
They are only intended as comments.
;
_shelx_estimated_absorpt_t_max 0.904
_shelx_estimated_absorpt_t_min 0.844
_olex2_refinement_description
;
1. Fixed Uiso
 At 1.2 times of:
  All C(H) groups, All C(H,H) groups
 At 1.5 times of:
  All C(H,H,H) groups
2.a Ternary CH refined with riding coordinates:
 C3(H3), C10(H10)
2.b Secondary CH2 refined with riding coordinates:
 C32(H32A,H32B), C33(H33A,H33B), C34(H34A,H34B), C35(H35A,H35B), C36(H36A,
 H36B), C37(H37A,H37B), C38(H38A,H38B), C39(H39A,H39B)
2.c Me refined with riding coordinates:
 C4(H4A,H4B,H4C), C5(H5A,H5B,H5C), C11(H11A,H11B,H11C), C12(H12A,H12B,H12C)
2.d Aromatic/amide H refined with riding coordinates:
 C6(H6), C7(H7), C8(H8), C13(H13), C15(H15), C16(H16), C17(H17), C18(H18),
 C21(H21), C22(H22), C23(H23), C24(H24), C25(H25), C27(H27), C28(H28), C29(H29),
  C30(H30), C31(H31)
;
_olex2_submission_special_instructions 'No special instructions were received'

loop_
_space_group_symop_operation_xyz
'x, y, z'
'-x, y+1/2, -z+1/2'
'-x, -y, -z'
'x, -y-1/2, z-1/2'

loop_
_atom_site_label
_atom_site_type_symbol
_atom_site_fract_x
_atom_site_fract_y
_atom_site_fract_z
_atom_site_U_iso_or_equiv
_atom_site_adp_type
_atom_site_occupancy
_atom_site_site_symmetry_order
_atom_site_calc_flag
_atom_site_refinement_flags_posn
N1 N 0.26334(16) 0.7846(3) 0.57733(18) 0.0179(8) Uani 1 1 d .
Cr1 Cr 0.22663(3) 0.78430(7) 0.45129(4) 0.0213(2) Uani 1 1 d .
P1 P 0.13031(6) 0.66250(12) 0.46645(6) 0.0222(3) Uani 1 1 d .
Cl3 Cl 0.16500(5) 0.96605(11) 0.45185(6) 0.0258(3) Uani 1 1 d .
Cl2 Cl 0.18390(5) 0.77775(12) 0.31861(6) 0.0314(3) Uani 1 1 d .
Cl1 Cl 0.29285(5) 0.61034(11) 0.45628(6) 0.0278(3) Uani 1 1 d .
O1W O 0.30653(18) 0.8924(4) 0.4505(2) 0.0256(8) Uani 1 1 d .
O1 O 0.29360(17) 0.1199(4) 0.3811(2) 0.0723(15) Uani 1 1 d .
O2 O 0.40335(15) 0.8089(3) 0.40053(18) 0.0387(9) Uani 1 1 d .
C1 C 0.3378(2) 0.7765(4) 0.6190(2) 0.0211(10) Uani 1 1 d .
C2 C 0.3676(2) 0.6590(4) 0.6464(2) 0.0232(11) Uani 1 1 d .
C3 C 0.3250(2) 0.5441(4) 0.6421(3) 0.0270(11) Uani 1 1 d .
H3 H 0.2791 0.5569 0.5988 0.032 Uiso 1 1 calc R
C4 C 0.3573(2) 0.4253(4) 0.6242(3) 0.0418(14) Uani 1 1 d .
H4A H 0.3266 0.3531 0.6222 0.063 Uiso 1 1 calc R
H4B H 0.3632 0.4344 0.5736 0.063 Uiso 1 1 calc R
H4C H 0.4030 0.4111 0.6650 0.063 Uiso 1 1 calc R
C5 C 0.3099(2) 0.5276(5) 0.7171(3) 0.0390(13) Uani 1 1 d .
H5A H 0.2817 0.4513 0.7133 0.058 Uiso 1 1 calc R
H5B H 0.3542 0.5195 0.7613 0.058 Uiso 1 1 calc R
H5C H 0.2842 0.6013 0.7250 0.058 Uiso 1 1 calc R
C6 C 0.4400(2) 0.6546(4) 0.6818(2) 0.0252(11) Uani 1 1 d .
H6 H 0.4622 0.5757 0.6991 0.030 Uiso 1 1 calc R
C7 C 0.4798(2) 0.7607(5) 0.6921(2) 0.0311(12) Uani 1 1 d .
H7 H 0.5292 0.7553 0.7162 0.037 Uiso 1 1 calc R
C8 C 0.4484(2) 0.8760(5) 0.6677(2) 0.0283(12) Uani 1 1 d .
H8 H 0.4765 0.9499 0.6762 0.034 Uiso 1 1 calc R
C9 C 0.3771(2) 0.8859(4) 0.6313(2) 0.0226(10) Uani 1 1 d .
C10 C 0.3446(2) 1.0140(4) 0.6108(2) 0.0265(11) Uani 1 1 d .
H10 H 0.2977 1.0028 0.5688 0.032 Uiso 1 1 calc R
C11 C 0.3869(2) 1.1037(4) 0.5802(3) 0.0355(13) Uani 1 1 d .
H11A H 0.3630 1.1855 0.5679 0.053 Uiso 1 1 calc R
H11B H 0.4334 1.1154 0.6200 0.053 Uiso 1 1 calc R
H11C H 0.3916 1.0681 0.5329 0.053 Uiso 1 1 calc R
C12 C 0.3329(2) 1.0705(5) 0.6811(3) 0.0361(13) Uani 1 1 d .
H12A H 0.3116 1.1543 0.6676 0.054 Uiso 1 1 calc R
H12B H 0.3017 1.0155 0.6970 0.054 Uiso 1 1 calc R
H12C H 0.3779 1.0782 0.7242 0.054 Uiso 1 1 calc R
C13 C 0.2270(2) 0.7984(4) 0.6206(2) 0.0217(10) Uani 1 1 d .
H13 H 0.2527 0.8018 0.6752 0.026 Uiso 1 1 calc R
C14 C 0.1512(2) 0.8097(4) 0.5978(2) 0.0203(10) Uani 1 1 d .
C15 C 0.1287(2) 0.8797(4) 0.6478(2) 0.0255(11) Uani 1 1 d .
H15 H 0.1621 0.9115 0.6947 0.031 Uiso 1 1 calc R
C16 C 0.0592(2) 0.9043(5) 0.6312(3) 0.0305(12) Uani 1 1 d .
H16 H 0.0449 0.9561 0.6652 0.037 Uiso 1 1 calc R
C17 C 0.0105(2) 0.8542(5) 0.5657(3) 0.0330(12) Uani 1 1 d .
H17 H -0.0379 0.8711 0.5537 0.040 Uiso 1 1 calc R
C18 C 0.0322(2) 0.7791(4) 0.5173(2) 0.0271(11) Uani 1 1 d .
H18 H -0.0019 0.7420 0.4728 0.032 Uiso 1 1 calc R
C19 C 0.1015(2) 0.7564(4) 0.5315(2) 0.0200(10) Uani 1 1 d .
C20 C 0.0535(2) 0.6342(5) 0.3814(2) 0.0260(11) Uani 1 1 d .
C21 C 0.0274(2) 0.7321(5) 0.3289(2) 0.0330(12) Uani 1 1 d .
H21 H 0.0473 0.8142 0.3396 0.040 Uiso 1 1 calc R
C22 C -0.0283(2) 0.7078(6) 0.2605(3) 0.0425(15) Uani 1 1 d .
H22 H -0.0469 0.7739 0.2239 0.051 Uiso 1 1 calc R
C23 C -0.0567(2) 0.5892(6) 0.2452(3) 0.0457(16) Uani 1 1 d .
H23 H -0.0935 0.5731 0.1970 0.055 Uiso 1 1 calc R
C24 C -0.0332(2) 0.4949(6) 0.2977(3) 0.0422(14) Uani 1 1 d .
H24 H -0.0547 0.4140 0.2873 0.051 Uiso 1 1 calc R
C25 C 0.0221(2) 0.5165(5) 0.3664(3) 0.0348(13) Uani 1 1 d .
H25 H 0.0386 0.4504 0.4035 0.042 Uiso 1 1 calc R
C26 C 0.1470(2) 0.5085(4) 0.5118(2) 0.0226(11) Uani 1 1 d .
C27 C 0.1746(2) 0.4144(5) 0.4791(3) 0.0292(12) Uani 1 1 d .
H27 H 0.1882 0.4340 0.4359 0.035 Uiso 1 1 calc R
C28 C 0.1828(2) 0.2937(5) 0.5077(3) 0.0331(12) Uani 1 1 d .
H28 H 0.2019 0.2304 0.4844 0.040 Uiso 1 1 calc R
C29 C 0.1635(2) 0.2644(4) 0.5696(3) 0.0292(12) Uani 1 1 d .
H29 H 0.1680 0.1801 0.5887 0.035 Uiso 1 1 calc R
C30 C 0.1378(2) 0.3565(4) 0.6041(3) 0.0293(12) Uani 1 1 d .
H30 H 0.1257 0.3366 0.6483 0.035 Uiso 1 1 calc R
C31 C 0.1293(2) 0.4779(4) 0.5756(2) 0.0252(11) Uani 1 1 d .
H31 H 0.1111 0.5411 0.5999 0.030 Uiso 1 1 calc R
C32 C 0.3475(3) 0.2023(6) 0.3811(4) 0.066(2) Uani 1 1 d .
H32A H 0.3680 0.1751 0.3421 0.079 Uiso 1 1 calc R
H32B H 0.3850 0.2046 0.4332 0.079 Uiso 1 1 calc R
C33 C 0.3156(3) 0.3219(6) 0.3615(4) 0.078(2) Uani 1 1 d .
H33A H 0.3412 0.3746 0.3358 0.093 Uiso 1 1 calc R
H33B H 0.3151 0.3664 0.4088 0.093 Uiso 1 1 calc R
C34 C 0.2440(3) 0.2970(6) 0.3079(3) 0.0548(17) Uani 1 1 d .
H34A H 0.2414 0.2969 0.2529 0.066 Uiso 1 1 calc R
H34B H 0.2109 0.3608 0.3141 0.066 Uiso 1 1 calc R
C35 C 0.2289(2) 0.1699(5) 0.3320(3) 0.0442(15) Uani 1 1 d .
H35A H 0.1958 0.1762 0.3604 0.053 Uiso 1 1 calc R
H35B H 0.2079 0.1151 0.2858 0.053 Uiso 1 1 calc R
C36 C 0.4580(2) 0.7812(6) 0.4722(3) 0.0468(15) Uani 1 1 d .
H36A H 0.4397 0.7800 0.5155 0.056 Uiso 1 1 calc R
H36B H 0.4953 0.8459 0.4837 0.056 Uiso 1 1 calc R
C37 C 0.4847(4) 0.6601(6) 0.4634(4) 0.085(3) Uani 1 1 d .
H37A H 0.5353 0.6670 0.4722 0.102 Uiso 1 1 calc R
H37B H 0.4792 0.6012 0.5027 0.102 Uiso 1 1 calc R
C38 C 0.4495(3) 0.6132(6) 0.3890(3) 0.076(2) Uani 1 1 d .
H38A H 0.4286 0.5299 0.3923 0.092 Uiso 1 1 calc R
H38B H 0.4823 0.6024 0.3607 0.092 Uiso 1 1 calc R
C39 C 0.3945(2) 0.7037(5) 0.3479(3) 0.0359(13) Uani 1 1 d .
H39A H 0.3997 0.7314 0.2986 0.043 Uiso 1 1 calc R
H39B H 0.3476 0.6652 0.3355 0.043 Uiso 1 1 calc R
H1WA H 0.303(3) 0.960(6) 0.428(3) 0.05(2) Uiso 1 1 d .
H1WB H 0.328(3) 0.856(6) 0.436(3) 0.06(3) Uiso 1 1 d .

loop_
_atom_site_aniso_label
_atom_site_aniso_U_11
_atom_site_aniso_U_22
_atom_site_aniso_U_33
_atom_site_aniso_U_23
_atom_site_aniso_U_13
_atom_site_aniso_U_12
N1 0.0183(18) 0.018(2) 0.0147(18) -0.0020(16) 0.0028(15) 0.0021(16)
Cr1 0.0170(3) 0.0263(4) 0.0181(4) 0.0000(3) 0.0032(3) -0.0023(3)
P1 0.0187(6) 0.0283(7) 0.0185(6) -0.0030(5) 0.0052(5) -0.0028(5)
Cl3 0.0230(5) 0.0266(7) 0.0237(6) 0.0037(5) 0.0035(5) 0.0020(5)
Cl2 0.0275(6) 0.0462(8) 0.0171(5) -0.0015(5) 0.0037(5) -0.0030(6)
Cl1 0.0267(6) 0.0273(7) 0.0298(6) -0.0019(5) 0.0105(5) -0.0001(5)
O1W 0.0195(18) 0.026(2) 0.0282(19) 0.0019(18) 0.0051(15) -0.0037(17)
O1 0.035(2) 0.062(3) 0.089(3) 0.046(2) -0.017(2) -0.023(2)
O2 0.0312(18) 0.045(2) 0.040(2) -0.0006(17) 0.0119(16) 0.0017(17)
C1 0.018(2) 0.030(3) 0.012(2) -0.002(2) 0.0009(17) -0.001(2)
C2 0.025(2) 0.028(3) 0.015(2) -0.001(2) 0.0042(19) 0.003(2)
C3 0.025(2) 0.025(3) 0.027(3) 0.004(2) 0.003(2) 0.002(2)
C4 0.037(3) 0.029(3) 0.047(3) 0.001(2) 0.000(2) 0.007(2)
C5 0.036(3) 0.044(3) 0.035(3) 0.012(2) 0.010(2) -0.004(3)
C6 0.023(2) 0.031(3) 0.018(2) -0.004(2) 0.0026(19) 0.009(2)
C7 0.022(2) 0.039(3) 0.025(3) -0.005(2) -0.001(2) 0.000(2)
C8 0.020(2) 0.033(3) 0.027(3) -0.007(2) 0.003(2) -0.007(2)
C9 0.019(2) 0.024(3) 0.021(2) -0.003(2) 0.0020(18) 0.000(2)
C10 0.029(2) 0.023(3) 0.024(2) -0.004(2) 0.006(2) -0.002(2)
C11 0.040(3) 0.025(3) 0.039(3) 0.000(2) 0.012(2) -0.005(2)
C12 0.034(3) 0.032(3) 0.038(3) -0.006(2) 0.008(2) -0.002(2)
C13 0.020(2) 0.022(3) 0.018(2) -0.0019(19) 0.0014(19) 0.000(2)
C14 0.025(2) 0.021(3) 0.016(2) 0.0014(19) 0.0077(18) 0.001(2)
C15 0.026(2) 0.029(3) 0.017(2) -0.002(2) 0.0016(19) -0.002(2)
C16 0.027(3) 0.039(3) 0.027(3) -0.010(2) 0.012(2) 0.001(2)
C17 0.021(2) 0.040(3) 0.036(3) 0.001(2) 0.009(2) 0.009(2)
C18 0.021(2) 0.034(3) 0.023(2) -0.002(2) 0.0048(19) -0.002(2)
C19 0.019(2) 0.021(3) 0.020(2) 0.0002(19) 0.0073(18) 0.0001(19)
C20 0.020(2) 0.044(3) 0.014(2) -0.007(2) 0.0059(18) -0.008(2)
C21 0.017(2) 0.054(4) 0.024(2) 0.001(2) 0.0029(19) -0.001(2)
C22 0.023(3) 0.078(4) 0.020(3) 0.004(3) -0.001(2) 0.003(3)
C23 0.023(3) 0.080(5) 0.032(3) -0.028(3) 0.007(2) -0.012(3)
C24 0.029(3) 0.054(4) 0.042(3) -0.016(3) 0.010(2) -0.005(3)
C25 0.020(2) 0.049(4) 0.032(3) -0.011(2) 0.005(2) -0.007(2)
C26 0.022(2) 0.025(3) 0.020(2) -0.007(2) 0.0065(19) -0.006(2)
C27 0.028(3) 0.034(3) 0.025(2) -0.006(2) 0.009(2) -0.010(2)
C28 0.040(3) 0.025(3) 0.037(3) -0.007(2) 0.017(2) -0.008(2)
C29 0.023(2) 0.022(3) 0.037(3) 0.004(2) 0.003(2) -0.006(2)
C30 0.031(3) 0.028(3) 0.025(3) 0.005(2) 0.006(2) -0.007(2)
C31 0.020(2) 0.034(3) 0.022(2) -0.004(2) 0.0064(19) -0.005(2)
C32 0.035(3) 0.057(4) 0.089(5) 0.017(4) 0.001(3) -0.022(3)
C33 0.076(5) 0.051(5) 0.091(5) 0.015(4) 0.011(4) -0.010(4)
C34 0.053(4) 0.061(4) 0.048(3) 0.022(3) 0.015(3) 0.019(3)
C35 0.028(3) 0.068(4) 0.034(3) 0.013(3) 0.006(2) -0.005(3)
C36 0.031(3) 0.067(4) 0.037(3) -0.007(3) 0.006(2) -0.007(3)
C37 0.084(5) 0.060(5) 0.067(5) 0.005(4) -0.029(4) 0.010(4)
C38 0.075(4) 0.079(5) 0.051(4) -0.008(4) -0.007(3) 0.037(4)
C39 0.039(3) 0.047(3) 0.024(3) 0.002(2) 0.014(2) 0.004(3)

loop_
_atom_type_symbol
_atom_type_description
_atom_type_scat_dispersion_real
_atom_type_scat_dispersion_imag
_atom_type_scat_source
C C 0.0033 0.0016 'International Tables Vol C Tables 4.2.6.8 and 6.1.1.4'
H H 0.0000 0.0000 'International Tables Vol C Tables 4.2.6.8 and 6.1.1.4'
Cl Cl 0.1484 0.1585 'International Tables Vol C Tables 4.2.6.8 and 6.1.1.4'
Cr Cr 0.3209 0.6236 'International Tables Vol C Tables 4.2.6.8 and 6.1.1.4'
N N 0.0061 0.0033 'International Tables Vol C Tables 4.2.6.8 and 6.1.1.4'
O O 0.0106 0.0060 'International Tables Vol C Tables 4.2.6.8 and 6.1.1.4'
P P 0.1023 0.0942 'International Tables Vol C Tables 4.2.6.8 and 6.1.1.4'

loop_
_geom_angle_atom_site_label_1
_geom_angle_atom_site_label_2
_geom_angle_atom_site_label_3
_geom_angle
C1 N1 Cr1 117.8(3)
C13 N1 Cr1 127.5(3)
C13 N1 C1 114.6(3)
N1 Cr1 P1 82.41(10)
N1 Cr1 Cl3 88.69(10)
N1 Cr1 Cl2 177.32(10)
N1 Cr1 Cl1 88.97(10)
Cl3 Cr1 P1 88.62(5)
Cl2 Cr1 P1 94.93(5)
Cl2 Cr1 Cl3 91.55(5)
Cl1 Cr1 P1 93.47(5)
Cl1 Cr1 Cl3 176.63(5)
Cl1 Cr1 Cl2 90.90(5)
O1W Cr1 N1 91.83(14)
O1W Cr1 P1 173.57(12)
O1W Cr1 Cl3 88.39(15)
O1W Cr1 Cl2 90.84(11)
O1W Cr1 Cl1 89.26(15)
C19 P1 Cr1 104.42(14)
C19 P1 C26 104.2(2)
C20 P1 Cr1 118.55(16)
C20 P1 C19 105.93(19)
C20 P1 C26 102.3(2)
C26 P1 Cr1 119.94(14)
Cr1 O1W H1WA 125(4)
Cr1 O1W H1WB 109(5)
H1WA O1W H1WB 104(6)
C32 O1 C35 108.9(4)
C36 O2 C39 109.3(4)
C2 C1 N1 119.1(4)
C9 C1 N1 118.7(4)
C9 C1 C2 122.2(4)
C1 C2 C3 122.6(4)
C6 C2 C1 116.9(4)
C6 C2 C3 120.4(4)
C2 C3 H3 107.4
C2 C3 C4 113.6(4)
C2 C3 C5 110.5(4)
C4 C3 H3 107.4
C4 C3 C5 110.2(4)
C5 C3 H3 107.4
C3 C4 H4A 109.5
C3 C4 H4B 109.5
C3 C4 H4C 109.5
H4A C4 H4B 109.5
H4A C4 H4C 109.5
H4B C4 H4C 109.5
C3 C5 H5A 109.5
C3 C5 H5B 109.5
C3 C5 H5C 109.5
H5A C5 H5B 109.5
H5A C5 H5C 109.5
H5B C5 H5C 109.5
C2 C6 H6 119.2
C7 C6 C2 121.6(4)
C7 C6 H6 119.2
C6 C7 H7 120.0
C6 C7 C8 120.0(4)
C8 C7 H7 120.0
C7 C8 H8 119.5
C9 C8 C7 121.1(4)
C9 C8 H8 119.5
C1 C9 C10 122.4(4)
C8 C9 C1 118.1(4)
C8 C9 C10 119.4(4)
C9 C10 H10 107.8
C9 C10 C11 113.4(4)
C9 C10 C12 109.6(4)
C11 C10 H10 107.8
C12 C10 H10 107.8
C12 C10 C11 110.5(4)
C10 C11 H11A 109.5
C10 C11 H11B 109.5
C10 C11 H11C 109.5
H11A C11 H11B 109.5
H11A C11 H11C 109.5
H11B C11 H11C 109.5
C10 C12 H12A 109.5
C10 C12 H12B 109.5
C10 C12 H12C 109.5
H12A C12 H12B 109.5
H12A C12 H12C 109.5
H12B C12 H12C 109.5
N1 C13 H13 115.6
N1 C13 C14 128.7(4)
C14 C13 H13 115.6
C15 C14 C13 115.1(4)
C15 C14 C19 119.0(4)
C19 C14 C13 125.9(4)
C14 C15 H15 119.3
C16 C15 C14 121.3(4)
C16 C15 H15 119.3
C15 C16 H16 120.1
C17 C16 C15 119.9(4)
C17 C16 H16 120.1
C16 C17 H17 120.4
C16 C17 C18 119.2(4)
C18 C17 H17 120.4
C17 C18 H18 119.0
C19 C18 C17 121.9(4)
C19 C18 H18 119.0
C14 C19 P1 119.3(3)
C18 C19 P1 122.0(3)
C18 C19 C14 118.6(4)
C21 C20 P1 118.6(4)
C25 C20 P1 121.5(4)
C25 C20 C21 119.9(4)
C20 C21 H21 120.7
C20 C21 C22 118.7(5)
C22 C21 H21 120.7
C21 C22 H22 119.7
C23 C22 C21 120.5(5)
C23 C22 H22 119.7
C22 C23 H23 119.6
C24 C23 C22 120.9(5)
C24 C23 H23 119.6
C23 C24 H24 120.1
C23 C24 C25 119.8(5)
C25 C24 H24 120.1
C20 C25 H25 119.9
C24 C25 C20 120.2(5)
C24 C25 H25 119.9
C27 C26 P1 119.3(4)
C31 C26 P1 122.6(4)
C31 C26 C27 117.9(4)
C26 C27 H27 119.3
C28 C27 C26 121.4(5)
C28 C27 H27 119.3
C27 C28 H28 120.0
C29 C28 C27 119.9(5)
C29 C28 H28 120.0
C28 C29 H29 120.1
C28 C29 C30 119.7(5)
C30 C29 H29 120.1
C29 C30 H30 119.7
C29 C30 C31 120.6(5)
C31 C30 H30 119.7
C26 C31 H31 119.8
C30 C31 C26 120.4(4)
C30 C31 H31 119.8
O1 C32 H32A 110.7
O1 C32 H32B 110.7
O1 C32 C33 105.4(5)
H32A C32 H32B 108.8
C33 C32 H32A 110.7
C33 C32 H32B 110.7
C32 C33 H33A 110.6
C32 C33 H33B 110.6
C32 C33 C34 105.7(5)
H33A C33 H33B 108.7
C34 C33 H33A 110.6
C34 C33 H33B 110.6
C33 C34 H34A 111.1
C33 C34 H34B 111.1
C33 C34 C35 103.1(4)
H34A C34 H34B 109.1
C35 C34 H34A 111.1
C35 C34 H34B 111.1
O1 C35 C34 106.5(4)
O1 C35 H35A 110.4
O1 C35 H35B 110.4
C34 C35 H35A 110.4
C34 C35 H35B 110.4
H35A C35 H35B 108.6
O2 C36 H36A 110.4
O2 C36 H36B 110.4
O2 C36 C37 106.7(4)
H36A C36 H36B 108.6
C37 C36 H36A 110.4
C37 C36 H36B 110.4
C36 C37 H37A 109.6
C36 C37 H37B 109.6
H37A C37 H37B 108.1
C38 C37 C36 110.3(5)
C38 C37 H37A 109.6
C38 C37 H37B 109.6
C37 C38 H38A 110.1
C37 C38 H38B 110.1
C37 C38 C39 107.9(5)
H38A C38 H38B 108.4
C39 C38 H38A 110.1
C39 C38 H38B 110.1
O2 C39 C38 105.6(4)
O2 C39 H39A 110.6
O2 C39 H39B 110.6
C38 C39 H39A 110.6
C38 C39 H39B 110.6
H39A C39 H39B 108.8

loop_
_geom_bond_atom_site_label_1
_geom_bond_atom_site_label_2
_geom_bond_distance
N1 Cr1 2.160(3)
N1 C1 1.442(5)
N1 C13 1.273(5)
Cr1 P1 2.4498(14)
Cr1 Cl3 2.3009(13)
Cr1 Cl2 2.2737(13)
Cr1 Cl1 2.2673(13)
Cr1 O1W 1.998(4)
P1 C19 1.803(4)
P1 C20 1.802(4)
P1 C26 1.806(5)
O1W H1WA 0.81(6)
O1W H1WB 0.70(6)
O1 C32 1.406(6)
O1 C35 1.413(5)
O2 C36 1.420(5)
O2 C39 1.442(5)
C1 C2 1.397(6)
C1 C9 1.382(6)
C2 C3 1.481(6)
C2 C6 1.391(5)
C3 H3 1.0000
C3 C4 1.510(6)
C3 C5 1.520(6)
C4 H4A 0.9800
C4 H4B 0.9800
C4 H4C 0.9800
C5 H5A 0.9800
C5 H5B 0.9800
C5 H5C 0.9800
C6 H6 0.9500
C6 C7 1.359(6)
C7 H7 0.9500
C7 C8 1.377(6)
C8 H8 0.9500
C8 C9 1.375(5)
C9 C10 1.498(6)
C10 H10 1.0000
C10 C11 1.519(6)
C10 C12 1.512(6)
C11 H11A 0.9800
C11 H11B 0.9800
C11 H11C 0.9800
C12 H12A 0.9800
C12 H12B 0.9800
C12 H12C 0.9800
C13 H13 0.9500
C13 C14 1.459(6)
C14 C15 1.377(6)
C14 C19 1.397(5)
C15 H15 0.9500
C15 C16 1.368(6)
C16 H16 0.9500
C16 C17 1.365(6)
C17 H17 0.9500
C17 C18 1.376(6)
C18 H18 0.9500
C18 C19 1.367(6)
C20 C21 1.385(6)
C20 C25 1.383(6)
C21 H21 0.9500
C21 C22 1.386(6)
C22 H22 0.9500
C22 C23 1.369(7)
C23 H23 0.9500
C23 C24 1.350(7)
C24 H24 0.9500
C24 C25 1.380(6)
C25 H25 0.9500
C26 C27 1.382(6)
C26 C31 1.377(6)
C27 H27 0.9500
C27 C28 1.368(6)
C28 H28 0.9500
C28 C29 1.362(7)
C29 H29 0.9500
C29 C30 1.365(6)
C30 H30 0.9500
C30 C31 1.375(6)
C31 H31 0.9500
C32 H32A 0.9900
C32 H32B 0.9900
C32 C33 1.410(8)
C33 H33A 0.9900
C33 H33B 0.9900
C33 C34 1.469(7)
C34 H34A 0.9900
C34 H34B 0.9900
C34 C35 1.482(7)
C35 H35A 0.9900
C35 H35B 0.9900
C36 H36A 0.9900
C36 H36B 0.9900
C36 C37 1.425(8)
C37 H37A 0.9900
C37 H37B 0.9900
C37 C38 1.387(7)
C38 H38A 0.9900
C38 H38B 0.9900
C38 C39 1.465(7)
C39 H39A 0.9900
C39 H39B 0.9900
